data_4085678
loop_
_publ_author_name
'\,Sahin, Zeynel'
'G\"urb\"uz, Nevin'
'\"Ozdemir, \.Ismail'
'\,Sahin, Onur'
'B\"uy\"ukg\"ung\"or, Orhan'
'Achard, Mathieu'
'Bruneau, Christian'

_publ_section_title
;
 N-Alkylation and N,C-Dialkylation of Amines with Alcohols in the Presence
 of Ruthenium Catalysts with Chelating N-Heterocyclic Carbene Ligands
;
_journal_issue 11
_journal_name_full Organometallics
_journal_page_first 2296
_journal_paper_doi 10.1021/om501066n
_journal_volume 34
_journal_year 2015
_chemical_formula_moiety 'C22 H27 Br2 N2 O2 Ru, C H Cl3'
_chemical_formula_sum 'C23 H28 Br2 Cl3 N2 O2 Ru'
_chemical_formula_weight 731.71
_chemical_name_systematic
;
 ?
;
_space_group_IT_number 14
_symmetry_cell_setting monoclinic
_symmetry_Int_Tables_number 14
_symmetry_space_group_name_Hall '-P 2ybc'
_symmetry_space_group_name_H-M 'P 1 21/c 1'
_atom_sites_solution_hydrogens geom
_atom_sites_solution_primary direct
_atom_sites_solution_secondary difmap
_audit_creation_method SHELXL-97
_cell_angle_alpha 90.00
_cell_angle_beta 108.536(4)
_cell_angle_gamma 90.00
_cell_formula_units_Z 4
_cell_length_a 13.3080(7)
_cell_length_b 10.4183(8)
_cell_length_c 20.6079(11)
_cell_measurement_reflns_used 12988
_cell_measurement_temperature 296
_cell_measurement_theta_max 27.87
_cell_measurement_theta_min 1.61
_cell_volume 2709.0(3)
_computing_cell_refinement 'X-AREA (Stoe & Cie, 2002)'
_computing_data_collection 'X-AREA (Stoe & Cie, 2002)'
_computing_data_reduction 'X-RED (Stoe & Cie, 2002)'
_computing_molecular_graphics 'ORTEP-3 for Windows (Farrugia, 1997)'
_computing_publication_material 'WinGX (Farrugia, 1999)'
_computing_structure_refinement 'SHELXL97 (Sheldrick, 2008)'
_computing_structure_solution 'SHELXS97 (Sheldrick, 2008)'
_diffrn_ambient_temperature 296
_diffrn_detector_area_resol_mean 6.67
_diffrn_measured_fraction_theta_full 1.000
_diffrn_measured_fraction_theta_max 1.000
_diffrn_measurement_device_type 'STOE IPDS 2'
_diffrn_measurement_method 'w scan rotation'
_diffrn_radiation_monochromator graphite
_diffrn_radiation_source 'fine-focus sealed tube'
_diffrn_radiation_type MoK\a
_diffrn_radiation_wavelength 0.71073
_diffrn_reflns_av_R_equivalents 0.1137
_diffrn_reflns_av_sigmaI/netI 0.1259
_diffrn_reflns_limit_h_max 15
_diffrn_reflns_limit_h_min -15
_diffrn_reflns_limit_k_max 12
_diffrn_reflns_limit_k_min -11
_diffrn_reflns_limit_l_max 24
_diffrn_reflns_limit_l_min -24
_diffrn_reflns_number 20454
_diffrn_reflns_theta_full 25.00
_diffrn_reflns_theta_max 25.00
_diffrn_reflns_theta_min 1.61
_diffrn_standards_decay_% <2
_diffrn_standards_number 0
_exptl_absorpt_coefficient_mu 3.848
_exptl_absorpt_correction_T_max 0.9247
_exptl_absorpt_correction_T_min 0.4035
_exptl_absorpt_correction_type integration
_exptl_absorpt_process_details '(X-RED32; Stoe & Cie, 2002)'
_exptl_crystal_colour colourless
_exptl_crystal_density_diffrn 1.794
_exptl_crystal_density_method 'not measured'
_exptl_crystal_description plate
_exptl_crystal_F_000 1444
_exptl_crystal_size_max 0.28
_exptl_crystal_size_mid 0.19
_exptl_crystal_size_min 0.02
_refine_diff_density_max 0.999
_refine_diff_density_min -1.287
_refine_diff_density_rms 0.169
_refine_ls_extinction_method none
_refine_ls_goodness_of_fit_ref 0.925
_refine_ls_hydrogen_treatment constr
_refine_ls_matrix_type full
_refine_ls_number_parameters 297
_refine_ls_number_reflns 4780
_refine_ls_number_restraints 18
_refine_ls_restrained_S_all 0.928
_refine_ls_R_factor_all 0.1286
_refine_ls_R_factor_gt 0.0721
_refine_ls_shift/su_max 0.001
_refine_ls_shift/su_mean 0.000
_refine_ls_structure_factor_coef Fsqd
_refine_ls_weighting_details 'calc w=1/[\s^2^(Fo^2^)+(0.1020P)^2^] where P=(Fo^2^+2Fc^2^)/3'
_refine_ls_weighting_scheme calc
_refine_ls_wR_factor_gt 0.1725
_refine_ls_wR_factor_ref 0.1947
_reflns_number_gt 2574
_reflns_number_total 4780
_reflns_threshold_expression I>2\s(I)
_cod_data_source_file om501066n_si_002.cif
_cod_data_source_block 1
_cod_depositor_comments 'Adding full bibliography for 4085678--4085679.cif.'
_cod_original_sg_symbol_Hall -P2ybc
_cod_original_sg_symbol_H-M P21/c
_cod_database_code 4085678

loop_
_symmetry_equiv_pos_as_xyz
'x, y, z'
'-x, y+1/2, -z+1/2'
'-x, -y, -z'
'x, -y-1/2, z-1/2'

loop_
_atom_site_label
_atom_site_type_symbol
_atom_site_fract_x
_atom_site_fract_y
_atom_site_fract_z
_atom_site_U_iso_or_equiv
_atom_site_adp_type
_atom_site_occupancy
_atom_site_symmetry_multiplicity
_atom_site_calc_flag
_atom_site_refinement_flags
C1 C 0.6120(8) 0.5419(11) 0.7099(6) 0.049(3) Uani 1 1 d .
H1 H 0.6001 0.4970 0.7458 0.059 Uiso 1 1 calc R
C2 C 0.6401(9) 0.6728(11) 0.7176(6) 0.052(3) Uani 1 1 d .
H2 H 0.6436 0.7133 0.7585 0.063 Uiso 1 1 calc R
C3 C 0.6637(8) 0.7468(10) 0.6651(6) 0.049(3) Uani 1 1 d .
C4 C 0.6516(8) 0.6802(11) 0.6031(6) 0.052(3) Uani 1 1 d .
H4 H 0.6630 0.7252 0.5671 0.063 Uiso 1 1 calc R
C5 C 0.6231(8) 0.5488(11) 0.5928(6) 0.051(3) Uani 1 1 d .
H5 H 0.6184 0.5089 0.5516 0.061 Uiso 1 1 calc R
C6 C 0.6017(8) 0.4784(12) 0.6462(6) 0.052(3) Uani 1 1 d .
C7 C 0.6995(10) 0.8836(14) 0.6770(8) 0.075(3) Uani 1 1 d .
C8 C 0.6731(19) 0.957(2) 0.6102(12) 0.141(8) Uani 1 1 d U
H8A H 0.6968 1.0445 0.6194 0.211 Uiso 1 1 calc R
H8B H 0.5979 0.9561 0.5879 0.211 Uiso 1 1 calc R
H8C H 0.7080 0.9180 0.5810 0.211 Uiso 1 1 calc R
C9 C 0.6436(19) 0.954(2) 0.7224(12) 0.141(8) Uani 1 1 d U
H9A H 0.6677 1.0415 0.7291 0.211 Uiso 1 1 calc R
H9B H 0.6604 0.9120 0.7660 0.211 Uiso 1 1 calc R
H9C H 0.5684 0.9527 0.7003 0.211 Uiso 1 1 calc R
C10 C 0.8196(17) 0.879(2) 0.7120(13) 0.149(8) Uani 1 1 d U
H10A H 0.8467 0.9648 0.7207 0.224 Uiso 1 1 calc R
H10B H 0.8524 0.8359 0.6827 0.224 Uiso 1 1 calc R
H10C H 0.8350 0.8333 0.7545 0.224 Uiso 1 1 calc R
C11 C 0.5490(9) 0.3485(11) 0.6323(6) 0.055(3) Uani 1 1 d .
H11A H 0.5718 0.3017 0.5988 0.066 Uiso 1 1 calc R
H11B H 0.5658 0.2981 0.6740 0.066 Uiso 1 1 calc R
C12 C 0.3923(9) 0.4928(10) 0.5968(5) 0.043(3) Uani 1 1 d .
C13 C 0.2597(9) 0.3472(12) 0.5688(5) 0.052(3) Uani 1 1 d .
C14 C 0.1649(10) 0.2795(12) 0.5503(7) 0.061(3) Uani 1 1 d .
H14 H 0.0999 0.3214 0.5357 0.073 Uiso 1 1 calc R
C15 C 0.1709(11) 0.1517(14) 0.5543(7) 0.072(4) Uani 1 1 d .
H15 H 0.1084 0.1047 0.5444 0.086 Uiso 1 1 calc R
C16 C 0.2676(14) 0.0856(14) 0.5728(7) 0.080(4) Uani 1 1 d .
H16 H 0.2673 -0.0036 0.5717 0.097 Uiso 1 1 calc R
C17 C 0.3642(11) 0.1507(12) 0.5929(6) 0.062(3) Uani 1 1 d .
H17 H 0.4290 0.1082 0.6076 0.075 Uiso 1 1 calc R
C18 C 0.3566(9) 0.2824(11) 0.5894(6) 0.050(3) Uani 1 1 d .
C19 C 0.2073(9) 0.5806(12) 0.5551(6) 0.056(3) Uani 1 1 d .
H19A H 0.2389 0.6592 0.5778 0.067 Uiso 1 1 calc R
H19B H 0.1494 0.5579 0.5720 0.067 Uiso 1 1 calc R
C20 C 0.1634(9) 0.6050(11) 0.4788(6) 0.051(3) Uani 1 1 d .
C21 C 0.1161(14) 0.8176(15) 0.4359(10) 0.101(6) Uani 1 1 d .
H21A H 0.0627 0.8817 0.4320 0.152 Uiso 1 1 calc R
H21B H 0.1169 0.7939 0.3910 0.152 Uiso 1 1 calc R
H21C H 0.1842 0.8514 0.4618 0.152 Uiso 1 1 calc R
C22 C 0.0752(15) 0.4908(17) 0.3779(8) 0.101(6) Uani 1 1 d .
H22A H 0.0334 0.4153 0.3618 0.152 Uiso 1 1 calc R
H22B H 0.1379 0.4877 0.3645 0.152 Uiso 1 1 calc R
H22C H 0.0345 0.5656 0.3584 0.152 Uiso 1 1 calc R
Br1 Br 0.39100(13) 0.75409(16) 0.68650(9) 0.0860(5) Uani 1 1 d .
Br2 Br 0.40955(14) 0.77350(17) 0.52211(9) 0.0883(5) Uani 1 1 d .
N1 N 0.4338(7) 0.3761(7) 0.6056(4) 0.043(2) Uani 1 1 d .
N2 N 0.2862(7) 0.4792(8) 0.5729(4) 0.043(2) Uani 1 1 d .
O1 O 0.0939(7) 0.7109(10) 0.4687(5) 0.079(3) Uani 1 1 d .
O2 O 0.1035(8) 0.4967(10) 0.4487(5) 0.081(3) Uani 1 1 d .
Ru1 Ru 0.50165(6) 0.64260(8) 0.62526(4) 0.0385(3) Uani 1 1 d .
C23 C 0.1358(11) 0.8848(14) 0.6877(8) 0.078(4) Uani 1 1 d .
H23 H 0.2070 0.8912 0.6836 0.093 Uiso 1 1 calc R
Cl1 Cl 0.1398(5) 0.7705(5) 0.7513(3) 0.1197(17) Uani 1 1 d .
Cl2 Cl 0.0495(4) 0.8367(4) 0.6089(2) 0.1089(15) Uani 1 1 d .
Cl3 Cl 0.1020(3) 1.0330(4) 0.7110(2) 0.0899(12) Uani 1 1 d .

loop_
_atom_site_aniso_label
_atom_site_aniso_U_11
_atom_site_aniso_U_22
_atom_site_aniso_U_33
_atom_site_aniso_U_23
_atom_site_aniso_U_13
_atom_site_aniso_U_12
C1 0.045(6) 0.054(7) 0.044(7) 0.020(5) 0.008(5) 0.012(5)
C2 0.046(6) 0.062(8) 0.041(6) 0.002(5) 0.002(5) 0.002(5)
C3 0.029(6) 0.052(6) 0.061(8) 0.007(6) 0.006(5) 0.000(5)
C4 0.036(6) 0.061(7) 0.065(8) 0.016(6) 0.024(6) 0.007(5)
C5 0.040(6) 0.062(7) 0.052(7) 0.004(6) 0.015(5) 0.012(5)
C6 0.029(6) 0.074(8) 0.047(7) 0.003(6) 0.004(5) 0.019(5)
C7 0.054(8) 0.094 0.076(9) 0.013(8) 0.018(7) -0.010(7)
C8 0.159(11) 0.118(10) 0.141(11) 0.024(8) 0.042(8) -0.015(8)
C9 0.157(11) 0.124(11) 0.148(11) -0.003(8) 0.059(9) -0.017(8)
C10 0.127(11) 0.127(11) 0.176(12) -0.002(9) 0.023(8) -0.011(8)
C11 0.056(7) 0.044(6) 0.059(7) -0.012(6) 0.012(6) 0.014(6)
C12 0.054(7) 0.043(6) 0.030(5) 0.007(5) 0.012(5) 0.010(5)
C13 0.050(7) 0.063(8) 0.042(6) 0.010(6) 0.011(5) 0.009(6)
C14 0.052(8) 0.064(8) 0.063(8) 0.015(7) 0.013(6) 0.001(6)
C15 0.063(9) 0.075(9) 0.078(9) 0.000(8) 0.022(7) -0.017(8)
C16 0.114(14) 0.060(8) 0.070(10) 0.001(7) 0.033(9) -0.007(9)
C17 0.073(9) 0.051(7) 0.061(8) -0.003(6) 0.017(6) 0.003(7)
C18 0.055(7) 0.051(7) 0.043(7) 0.000(5) 0.012(5) 0.001(6)
C19 0.038(6) 0.062(7) 0.069(8) 0.006(6) 0.020(6) 0.014(6)
C20 0.048(7) 0.051(7) 0.049(7) 0.010(5) 0.005(5) 0.007(5)
C21 0.103(13) 0.067(10) 0.123(15) 0.027(10) 0.020(11) 0.022(9)
C22 0.113(14) 0.112(13) 0.064(10) -0.003(9) 0.009(9) -0.031(11)
Br1 0.0757(10) 0.1026(12) 0.0799(11) -0.0214(9) 0.0252(8) 0.0124(8)
Br2 0.0828(11) 0.1004(12) 0.0761(11) 0.0208(9) 0.0173(8) 0.0114(9)
N1 0.053(5) 0.033(5) 0.038(5) 0.001(4) 0.006(4) 0.008(4)
N2 0.035(5) 0.051(5) 0.041(5) -0.001(4) 0.009(4) 0.008(4)
O1 0.061(6) 0.089(7) 0.087(7) 0.034(6) 0.026(5) 0.034(5)
O2 0.091(7) 0.087(7) 0.055(6) -0.003(5) 0.007(5) -0.028(5)
Ru1 0.0364(4) 0.0427(4) 0.0356(4) 0.0031(4) 0.0104(3) 0.0083(4)
C23 0.055(8) 0.092(11) 0.087(10) 0.002(8) 0.024(7) 0.008(7)
Cl1 0.163(5) 0.105(3) 0.097(3) 0.029(3) 0.049(3) 0.040(3)
Cl2 0.151(4) 0.092(3) 0.076(3) -0.013(2) 0.025(3) -0.007(3)
Cl3 0.097(3) 0.078(2) 0.084(3) -0.009(2) 0.013(2) 0.000(2)

loop_
_atom_type_symbol
_atom_type_description
_atom_type_scat_dispersion_real
_atom_type_scat_dispersion_imag
_atom_type_scat_source
C C 0.0033 0.0016 'International Tables Vol C Tables 4.2.6.8 and 6.1.1.4'
H H 0.0000 0.0000 'International Tables Vol C Tables 4.2.6.8 and 6.1.1.4'
Br Br -0.2901 2.4595 'International Tables Vol C Tables 4.2.6.8 and 6.1.1.4'
Cl Cl 0.1484 0.1585 'International Tables Vol C Tables 4.2.6.8 and 6.1.1.4'
N N 0.0061 0.0033 'International Tables Vol C Tables 4.2.6.8 and 6.1.1.4'
O O 0.0106 0.0060 'International Tables Vol C Tables 4.2.6.8 and 6.1.1.4'
Ru Ru -1.2594 0.8363 'International Tables Vol C Tables 4.2.6.8 and 6.1.1.4'

loop_
_geom_angle_atom_site_label_1
_geom_angle_atom_site_label_2
_geom_angle_atom_site_label_3
_geom_angle
C2 C1 C6 119.5(11)
C2 C1 Ru1 73.1(6)
C6 C1 Ru1 69.1(6)
C2 C1 H1 120.2
C6 C1 H1 120.2
Ru1 C1 H1 130.0
C1 C2 C3 123.2(11)
C1 C2 Ru1 69.3(6)
C3 C2 Ru1 75.6(6)
C1 C2 H2 118.4
C3 C2 H2 118.4
Ru1 C2 H2 129.2
C4 C3 C2 115.1(10)
C4 C3 C7 123.5(11)
C2 C3 C7 121.4(12)
C4 C3 Ru1 68.0(6)
C2 C3 Ru1 67.4(6)
C7 C3 Ru1 135.7(8)
C5 C4 C3 123.8(11)
C5 C4 Ru1 69.2(6)
C3 C4 Ru1 75.7(6)
C5 C4 H4 118.1
C3 C4 H4 118.1
Ru1 C4 H4 129.7
C4 C5 C6 119.4(11)
C4 C5 Ru1 73.1(6)
C6 C5 Ru1 69.0(6)
C4 C5 H5 120.3
C6 C5 H5 120.3
Ru1 C5 H5 130.0
C5 C6 C1 118.9(11)
C5 C6 C11 120.7(11)
C1 C6 C11 119.3(11)
C5 C6 Ru1 72.2(6)
C1 C6 Ru1 71.8(6)
C11 C6 Ru1 117.4(7)
C3 C7 C8 111.3(14)
C3 C7 C10 106.1(13)
C8 C7 C10 110.4(15)
C3 C7 C9 111.1(13)
C8 C7 C9 106.9(16)
C10 C7 C9 111.0(16)
C7 C8 H8A 109.5
C7 C8 H8B 109.5
H8A C8 H8B 109.5
C7 C8 H8C 109.5
H8A C8 H8C 109.5
H8B C8 H8C 109.5
C7 C9 H9A 109.5
C7 C9 H9B 109.5
H9A C9 H9B 109.5
C7 C9 H9C 109.5
H9A C9 H9C 109.5
H9B C9 H9C 109.5
C7 C10 H10A 109.5
C7 C10 H10B 109.5
H10A C10 H10B 109.5
C7 C10 H10C 109.5
H10A C10 H10C 109.5
H10B C10 H10C 109.5
N1 C11 C6 105.0(8)
N1 C11 H11A 110.7
C6 C11 H11A 110.7
N1 C11 H11B 110.7
C6 C11 H11B 110.7
H11A C11 H11B 108.8
N1 C12 N2 107.2(9)
N1 C12 Ru1 115.2(8)
N2 C12 Ru1 137.6(7)
C14 C13 C18 120.6(12)
C14 C13 N2 134.2(11)
C18 C13 N2 105.2(10)
C15 C14 C13 117.3(12)
C15 C14 H14 121.3
C13 C14 H14 121.3
C14 C15 C16 122.6(13)
C14 C15 H15 118.7
C16 C15 H15 118.7
C17 C16 C15 121.5(13)
C17 C16 H16 119.3
C15 C16 H16 119.3
C18 C17 C16 115.0(12)
C18 C17 H17 122.5
C16 C17 H17 122.5
N1 C18 C17 131.0(11)
N1 C18 C13 106.1(10)
C17 C18 C13 122.9(11)
N2 C19 C20 113.2(9)
N2 C19 H19A 108.9
C20 C19 H19A 108.9
N2 C19 H19B 108.9
C20 C19 H19B 108.9
H19A C19 H19B 107.7
O2 C20 O1 108.0(10)
O2 C20 C19 107.4(9)
O1 C20 C19 107.7(10)
O1 C21 H21A 109.5
O1 C21 H21B 109.5
H21A C21 H21B 109.5
O1 C21 H21C 109.5
H21A C21 H21C 109.5
H21B C21 H21C 109.5
O2 C22 H22A 109.5
O2 C22 H22B 109.5
H22A C22 H22B 109.5
O2 C22 H22C 109.5
H22A C22 H22C 109.5
H22B C22 H22C 109.5
C12 N1 C18 111.8(9)
C12 N1 C11 124.4(9)
C18 N1 C11 123.7(8)
C12 N2 C13 109.7(8)
C12 N2 C19 127.3(9)
C13 N2 C19 123.0(9)
C21 O1 C20 118.0(11)
C22 O2 C20 115.1(11)
C12 Ru1 C6 77.9(4)
C12 Ru1 C1 95.6(4)
C6 Ru1 C1 39.1(4)
C12 Ru1 C5 95.6(4)
C6 Ru1 C5 38.7(4)
C1 Ru1 C5 69.4(4)
C12 Ru1 C2 131.6(4)
C6 Ru1 C2 69.1(4)
C1 Ru1 C2 37.6(4)
C5 Ru1 C2 80.2(4)
C12 Ru1 C4 131.8(4)
C6 Ru1 C4 68.8(4)
C1 Ru1 C4 80.0(4)
C5 Ru1 C4 37.7(4)
C2 Ru1 C4 66.0(5)
C12 Ru1 C3 159.5(4)
C6 Ru1 C3 81.6(4)
C1 Ru1 C3 68.0(4)
C5 Ru1 C3 67.7(4)
C2 Ru1 C3 37.0(4)
C4 Ru1 C3 36.3(4)
C12 Ru1 Br2 93.4(3)
C6 Ru1 Br2 136.0(3)
C1 Ru1 Br2 167.6(3)
C5 Ru1 Br2 101.3(3)
C2 Ru1 Br2 134.8(3)
C4 Ru1 Br2 87.6(3)
C3 Ru1 Br2 101.3(3)
C12 Ru1 Br1 91.1(3)
C6 Ru1 Br1 134.4(3)
C1 Ru1 Br1 100.1(3)
C5 Ru1 Br1 168.0(3)
C2 Ru1 Br1 87.9(3)
C4 Ru1 Br1 137.1(3)
C3 Ru1 Br1 103.5(3)
Br2 Ru1 Br1 88.14(6)
Cl3 C23 Cl2 111.4(8)
Cl3 C23 Cl1 110.4(8)
Cl2 C23 Cl1 110.8(8)
Cl3 C23 H23 108.0
Cl2 C23 H23 108.0
Cl1 C23 H23 108.0

loop_
_geom_bond_atom_site_label_1
_geom_bond_atom_site_label_2
_geom_bond_distance
C1 C2 1.410(16)
C1 C6 1.436(16)
C1 Ru1 2.161(10)
C1 H1 0.9300
C2 C3 1.442(16)
C2 Ru1 2.210(11)
C2 H2 0.9300
C3 C4 1.418(17)
C3 C7 1.498(18)
C3 Ru1 2.319(10)
C4 C5 1.418(17)
C4 Ru1 2.218(11)
C4 H4 0.9300
C5 C6 1.425(16)
C5 Ru1 2.168(11)
C5 H5 0.9300
C6 C11 1.509(17)
C6 Ru1 2.126(11)
C7 C8 1.52(2)
C7 C10 1.53(2)
C7 C9 1.55(3)
C8 H8A 0.9600
C8 H8B 0.9600
C8 H8C 0.9600
C9 H9A 0.9600
C9 H9B 0.9600
C9 H9C 0.9600
C10 H10A 0.9600
C10 H10B 0.9600
C10 H10C 0.9600
C11 N1 1.483(14)
C11 H11A 0.9700
C11 H11B 0.9700
C12 N1 1.324(13)
C12 N2 1.347(13)
C12 Ru1 2.086(11)
C13 C14 1.388(16)
C13 C18 1.397(15)
C13 N2 1.416(15)
C14 C15 1.334(19)
C14 H14 0.9300
C15 C16 1.40(2)
C15 H15 0.9300
C16 C17 1.396(19)
C16 H16 0.9300
C17 C18 1.377(17)
C17 H17 0.9300
C18 N1 1.378(14)
C19 N2 1.452(13)
C19 C20 1.515(16)
C19 H19A 0.9700
C19 H19B 0.9700
C20 O2 1.407(14)
C20 O1 1.411(14)
C21 O1 1.380(17)
C21 H21A 0.9600
C21 H21B 0.9600
C21 H21C 0.9600
C22 O2 1.387(17)
C22 H22A 0.9600
C22 H22B 0.9600
C22 H22C 0.9600
Br1 Ru1 2.5083(17)
Br2 Ru1 2.4948(17)
C23 Cl3 1.719(15)
C23 Cl2 1.738(15)
C23 Cl1 1.760(15)
C23 H23 0.9800

loop_
_geom_hbond_atom_site_label_D
_geom_hbond_atom_site_label_H
_geom_hbond_atom_site_label_A
_geom_hbond_distance_DH
_geom_hbond_distance_HA
_geom_hbond_distance_DA
_geom_hbond_angle_DHA
_geom_hbond_site_symmetry_A
C23 H23 Br1 0.98 2.82 3.666(14) 145.2 .
C11 H11B Br1 0.97 2.78 3.694(13) 156.5 2_646
C1 H1 Br1 0.93 2.87 3.688(11) 146.9 2_646
C11 H11A Br2 0.97 2.70 3.629(12) 161.0 3_666
C14 H14 O1 0.93 2.58 3.343(15) 140.2 3_566

loop_
_geom_torsion_atom_site_label_1
_geom_torsion_atom_site_label_2
_geom_torsion_atom_site_label_3
_geom_torsion_atom_site_label_4
_geom_torsion
C6 C1 C2 C3 -2.6(16)
Ru1 C1 C2 C3 -55.6(10)
C6 C1 C2 Ru1 53.1(8)
C1 C2 C3 C4 2.9(15)
Ru1 C2 C3 C4 -49.9(8)
C1 C2 C3 C7 -176.3(10)
Ru1 C2 C3 C7 130.8(10)
C1 C2 C3 Ru1 52.9(9)
C2 C3 C4 C5 -2.7(15)
C7 C3 C4 C5 176.5(10)
Ru1 C3 C4 C5 -52.3(9)
C2 C3 C4 Ru1 49.6(8)
C7 C3 C4 Ru1 -131.1(11)
C3 C4 C5 C6 2.1(15)
Ru1 C4 C5 C6 -53.1(8)
C3 C4 C5 Ru1 55.1(9)
C4 C5 C6 C1 -1.5(14)
Ru1 C5 C6 C1 -56.4(8)
C4 C5 C6 C11 166.8(9)
Ru1 C5 C6 C11 111.8(9)
C4 C5 C6 Ru1 55.0(9)
C2 C1 C6 C5 1.7(15)
Ru1 C1 C6 C5 56.7(8)
C2 C1 C6 C11 -166.7(10)
Ru1 C1 C6 C11 -111.7(9)
C2 C1 C6 Ru1 -55.0(9)
C4 C3 C7 C8 26.0(18)
C2 C3 C7 C8 -154.8(14)
Ru1 C3 C7 C8 -65.9(19)
C4 C3 C7 C10 -94.2(16)
C2 C3 C7 C10 85.0(16)
Ru1 C3 C7 C10 173.8(13)
C4 C3 C7 C9 145.0(14)
C2 C3 C7 C9 -35.8(18)
Ru1 C3 C7 C9 53.1(19)
C5 C6 C11 N1 -84.4(12)
C1 C6 C11 N1 83.8(11)
Ru1 C6 C11 N1 0.3(12)
C18 C13 C14 C15 1.1(18)
N2 C13 C14 C15 -178.3(12)
C13 C14 C15 C16 -3(2)
C14 C15 C16 C17 5(2)
C15 C16 C17 C18 -3(2)
C16 C17 C18 N1 179.1(12)
C16 C17 C18 C13 1.4(18)
C14 C13 C18 N1 -178.5(10)
N2 C13 C18 N1 1.2(12)
C14 C13 C18 C17 -0.3(18)
N2 C13 C18 C17 179.3(11)
N2 C19 C20 O2 68.0(13)
N2 C19 C20 O1 -175.8(9)
N2 C12 N1 C18 -1.4(12)
Ru1 C12 N1 C18 176.6(7)
N2 C12 N1 C11 -179.1(9)
Ru1 C12 N1 C11 -1.1(13)
C17 C18 N1 C12 -177.9(12)
C13 C18 N1 C12 0.1(12)
C17 C18 N1 C11 -0.1(19)
C13 C18 N1 C11 177.8(10)
C6 C11 N1 C12 0.5(14)
C6 C11 N1 C18 -177.0(10)
N1 C12 N2 C13 2.1(11)
Ru1 C12 N2 C13 -175.2(9)
N1 C12 N2 C19 -179.5(10)
Ru1 C12 N2 C19 3.2(17)
C14 C13 N2 C12 177.5(13)
C18 C13 N2 C12 -2.0(12)
C14 C13 N2 C19 -1(2)
C18 C13 N2 C19 179.4(10)
C20 C19 N2 C12 100.8(13)
C20 C19 N2 C13 -81.0(13)
O2 C20 O1 C21 -123.6(13)
C19 C20 O1 C21 120.6(13)
O1 C20 O2 C22 76.6(15)
C19 C20 O2 C22 -167.5(12)
N1 C12 Ru1 C6 0.9(8)
N2 C12 Ru1 C6 178.1(12)
N1 C12 Ru1 C1 -34.2(8)
N2 C12 Ru1 C1 143.0(11)
N1 C12 Ru1 C5 35.6(8)
N2 C12 Ru1 C5 -147.3(11)
N1 C12 Ru1 C2 -46.3(10)
N2 C12 Ru1 C2 130.8(10)
N1 C12 Ru1 C4 47.4(10)
N2 C12 Ru1 C4 -135.4(10)
N1 C12 Ru1 C3 1.4(17)
N2 C12 Ru1 C3 178.5(11)
N1 C12 Ru1 Br2 137.3(7)
N2 C12 Ru1 Br2 -45.5(11)
N1 C12 Ru1 Br1 -134.5(7)
N2 C12 Ru1 Br1 42.7(11)
C5 C6 Ru1 C12 115.2(7)
C1 C6 Ru1 C12 -114.9(7)
C11 C6 Ru1 C12 -0.7(9)
C5 C6 Ru1 C1 -129.9(10)
C11 C6 Ru1 C1 114.2(12)
C1 C6 Ru1 C5 129.9(10)
C11 C6 Ru1 C5 -115.9(12)
C5 C6 Ru1 C2 -100.7(8)
C1 C6 Ru1 C2 29.1(7)
C11 C6 Ru1 C2 143.3(10)
C5 C6 Ru1 C4 -29.3(7)
C1 C6 Ru1 C4 100.6(8)
C11 C6 Ru1 C4 -145.2(10)
C5 C6 Ru1 C3 -64.6(7)
C1 C6 Ru1 C3 65.3(7)
C11 C6 Ru1 C3 179.5(10)
C5 C6 Ru1 Br2 32.9(9)
C1 C6 Ru1 Br2 162.8(5)
C11 C6 Ru1 Br2 -83.0(10)
C5 C6 Ru1 Br1 -165.3(5)
C1 C6 Ru1 Br1 -35.4(8)
C11 C6 Ru1 Br1 78.8(10)
C2 C1 Ru1 C12 -165.1(7)
C6 C1 Ru1 C12 63.0(7)
C2 C1 Ru1 C6 131.9(10)
C2 C1 Ru1 C5 101.0(8)
C6 C1 Ru1 C5 -30.9(7)
C6 C1 Ru1 C2 -131.9(10)
C2 C1 Ru1 C4 63.4(7)
C6 C1 Ru1 C4 -68.5(7)
C2 C1 Ru1 C3 27.6(7)
C6 C1 Ru1 C3 -104.3(8)
C2 C1 Ru1 Br2 58.3(18)
C6 C1 Ru1 Br2 -73.6(17)
C2 C1 Ru1 Br1 -73.0(7)
C6 C1 Ru1 Br1 155.2(6)
C4 C5 Ru1 C12 165.5(7)
C6 C5 Ru1 C12 -62.7(7)
C4 C5 Ru1 C6 -131.8(10)
C4 C5 Ru1 C1 -100.6(8)
C6 C5 Ru1 C1 31.2(7)
C4 C5 Ru1 C2 -63.2(7)
C6 C5 Ru1 C2 68.6(7)
C6 C5 Ru1 C4 131.8(10)
C4 C5 Ru1 C3 -26.8(7)
C6 C5 Ru1 C3 105.0(8)
C4 C5 Ru1 Br2 70.9(7)
C6 C5 Ru1 Br2 -157.4(6)
C4 C5 Ru1 Br1 -70.7(18)
C6 C5 Ru1 Br1 61.1(18)
C1 C2 Ru1 C12 20.0(10)
C3 C2 Ru1 C12 154.5(6)
C1 C2 Ru1 C6 -30.2(7)
C3 C2 Ru1 C6 104.3(8)
C3 C2 Ru1 C1 134.5(11)
C1 C2 Ru1 C5 -68.8(7)
C3 C2 Ru1 C5 65.7(7)
C1 C2 Ru1 C4 -105.5(8)
C3 C2 Ru1 C4 29.0(6)
C1 C2 Ru1 C3 -134.5(11)
C1 C2 Ru1 Br2 -165.1(5)
C3 C2 Ru1 Br2 -30.6(9)
C1 C2 Ru1 Br1 109.6(7)
C3 C2 Ru1 Br1 -115.9(6)
C5 C4 Ru1 C12 -19.5(9)
C3 C4 Ru1 C12 -154.8(6)
C5 C4 Ru1 C6 30.0(7)
C3 C4 Ru1 C6 -105.2(7)
C5 C4 Ru1 C1 69.1(7)
C3 C4 Ru1 C1 -66.2(7)
C3 C4 Ru1 C5 -135.3(10)
C5 C4 Ru1 C2 105.7(8)
C3 C4 Ru1 C2 -29.5(6)
C5 C4 Ru1 C3 135.3(10)
C5 C4 Ru1 Br2 -112.0(7)
C3 C4 Ru1 Br2 112.7(6)
C5 C4 Ru1 Br1 163.3(5)
C3 C4 Ru1 Br1 28.0(8)
C4 C3 Ru1 C12 64.9(14)
C2 C3 Ru1 C12 -66.7(15)
C7 C3 Ru1 C12 -179.1(12)
C4 C3 Ru1 C6 65.4(7)
C2 C3 Ru1 C6 -66.2(7)
C7 C3 Ru1 C6 -178.6(14)
C4 C3 Ru1 C1 103.6(7)
C2 C3 Ru1 C1 -28.0(7)
C7 C3 Ru1 C1 -140.4(15)
C4 C3 Ru1 C5 27.7(6)
C2 C3 Ru1 C5 -103.9(7)
C7 C3 Ru1 C5 143.7(14)
C4 C3 Ru1 C2 131.6(10)
C7 C3 Ru1 C2 -112.4(16)
C2 C3 Ru1 C4 -131.6(10)
C7 C3 Ru1 C4 116.0(16)
C4 C3 Ru1 Br2 -70.0(6)
C2 C3 Ru1 Br2 158.4(6)
C7 C3 Ru1 Br2 46.0(14)
C4 C3 Ru1 Br1 -160.8(6)
C2 C3 Ru1 Br1 67.6(7)
C7 C3 Ru1 Br1 -44.8(14)
